data_7231006
loop_
_publ_author_name
'Clulow, Rebecca'
'Lightfoot, Philip'

_publ_section_title
;
 New sarcosine--metal halide complexes related to ferroelectric TSCC
;
_journal_issue 28
_journal_name_full CrystEngComm
_journal_page_first 4012
_journal_paper_doi 10.1039/C8CE00719E
_journal_volume 20
_journal_year 2018
_chemical_formula_moiety 'C12 H28 Ca N4 O8, 2(I), 2(H2O)'
_chemical_formula_sum 'C12 H32 Ca I2 N4 O10'
_chemical_formula_weight 686.29
_space_group_crystal_system monoclinic
_space_group_IT_number 14
_space_group_name_Hall '-P 2yn'
_space_group_name_H-M_alt 'P 1 21/n 1'
_symmetry_space_group_name_Hall '-P 2yn'
_symmetry_space_group_name_H-M 'P 1 21/n 1'
_atom_sites_solution_hydrogens difmap
_audit_creation_method SHELXL-2014/7
_audit_update_record
;
2018-05-03 deposited with the CCDC.
2018-06-25 downloaded from the CCDC.
;
_cell_angle_alpha 90
_cell_angle_beta 103.722(4)
_cell_angle_gamma 90
_cell_formula_units_Z 4
_cell_length_a 11.2880(8)
_cell_length_b 10.0620(7)
_cell_length_c 23.0573(16)
_cell_measurement_reflns_used 921
_cell_measurement_temperature 173(2)
_cell_measurement_theta_max 27.5
_cell_measurement_theta_min 1.8
_cell_volume 2544.1(3)
_computing_structure_refinement 'SHELXL-2014/7 (Sheldrick, 2014)'
_diffrn_ambient_temperature 173(2)
_diffrn_detector_area_resol_mean 13.6612
_diffrn_measured_fraction_theta_full 0.998
_diffrn_measured_fraction_theta_max 0.998
_diffrn_measurement_device_type 'Rigaku Mercury2 (2x2 bin mode)'
_diffrn_measurement_method 'profile data from \w-scans'
_diffrn_radiation_type MoK\a
_diffrn_radiation_wavelength 0.71075
_diffrn_reflns_av_R_equivalents 0.0639
_diffrn_reflns_av_unetI/netI 0.0468
_diffrn_reflns_Laue_measured_fraction_full 0.998
_diffrn_reflns_Laue_measured_fraction_max 0.998
_diffrn_reflns_limit_h_max 14
_diffrn_reflns_limit_h_min -14
_diffrn_reflns_limit_k_max 13
_diffrn_reflns_limit_k_min -13
_diffrn_reflns_limit_l_max 29
_diffrn_reflns_limit_l_min -29
_diffrn_reflns_number 25445
_diffrn_reflns_point_group_measured_fraction_full 0.998
_diffrn_reflns_point_group_measured_fraction_max 0.998
_diffrn_reflns_theta_full 25.242
_diffrn_reflns_theta_max 27.513
_diffrn_reflns_theta_min 1.864
_diffrn_source 'Sealed Tube'
_exptl_absorpt_coefficient_mu 2.722
_exptl_absorpt_correction_T_max 1.000
_exptl_absorpt_correction_T_min 0.740
_exptl_absorpt_correction_type multi-scan
_exptl_absorpt_process_details
'The program SADABS-2008/1 - G.M. Sheldrick was used to apply a multi-scan absorption correction.'
_exptl_crystal_colour colourless
_exptl_crystal_density_diffrn 1.792
_exptl_crystal_description block
_exptl_crystal_F_000 1352
_exptl_crystal_size_max 0.236
_exptl_crystal_size_mid 0.122
_exptl_crystal_size_min 0.112
_refine_diff_density_max 1.368
_refine_diff_density_min -1.022
_refine_diff_density_rms 0.146
_refine_ls_extinction_method none
_refine_ls_goodness_of_fit_ref 0.878
_refine_ls_hydrogen_treatment refall
_refine_ls_matrix_type full
_refine_ls_number_parameters 393
_refine_ls_number_reflns 5835
_refine_ls_number_restraints 0
_refine_ls_restrained_S_all 0.878
_refine_ls_R_factor_all 0.0653
_refine_ls_R_factor_gt 0.0392
_refine_ls_shift/su_max 0.001
_refine_ls_shift/su_mean 0.000
_refine_ls_structure_factor_coef Fsqd
_refine_ls_weighting_details 'w=1/[\s^2^(Fo^2^)+(0.1000P)^2^] where P=(Fo^2^+2Fc^2^)/3'
_refine_ls_weighting_scheme calc
_refine_ls_wR_factor_gt 0.1050
_refine_ls_wR_factor_ref 0.1279
_reflns_Friedel_coverage 0.000
_reflns_number_gt 4163
_reflns_number_total 5835
_reflns_threshold_expression 'I > 2\s(I)'
_cod_data_source_file c8ce00719e2.cif
_cod_data_source_block shelx_CCDC3
_cod_depositor_comments 'Adding full bibliography for 7231003--7231021.cif.'
_cod_database_code 7231006
_shelx_shelxl_version_number 2014/7
_shelx_space_group_comment
;
The symmetry employed for this shelxl refinement is uniquely defined
by the following loop, which should always be used as a source of
symmetry information in preference to the above space-group names.
They are only intended as comments.
;

loop_
_space_group_symop_operation_xyz
'x, y, z'
'-x+1/2, y+1/2, -z+1/2'
'-x, -y, -z'
'x-1/2, -y-1/2, z-1/2'

loop_
_atom_site_label
_atom_site_type_symbol
_atom_site_fract_x
_atom_site_fract_y
_atom_site_fract_z
_atom_site_U_iso_or_equiv
_atom_site_adp_type
_atom_site_occupancy
_atom_site_site_symmetry_order
_atom_site_calc_flag
_atom_site_refinement_flags_posn
_atom_site_refinement_flags_occupancy
I1 I 0.27522(3) 0.48884(3) 0.72558(2) 0.03339(12) Uani 1 1 d . .
I2 I 0.78542(4) 0.92530(3) 0.76287(2) 0.03778(12) Uani 1 1 d . .
Ca1 Ca 0.5000 0.5000 0.5000 0.0178(2) Uani 1 2 d S P
Ca2 Ca 0.5000 1.0000 0.5000 0.0179(2) Uani 1 2 d S P
O1 O 0.3567(3) 0.4599(3) 0.55548(15) 0.0276(7) Uani 1 1 d . .
O2 O 0.5554(3) 0.6809(3) 0.56082(14) 0.0236(6) Uani 1 1 d . .
O3 O 0.3464(3) 0.6306(3) 0.43551(15) 0.0283(7) Uani 1 1 d . .
O4 O 0.6387(3) 1.0783(3) 0.44930(16) 0.0299(8) Uani 1 1 d . .
O5 O 0.6552(3) 0.8737(3) 0.56638(15) 0.0275(7) Uani 1 1 d . .
O6 O 0.4502(3) 0.8196(3) 0.43565(14) 0.0247(7) Uani 1 1 d . .
O7 O 0.1599(3) 0.4065(4) 0.5218(2) 0.0448(10) Uani 1 1 d . .
O8 O 0.8301(3) 1.0278(4) 0.44743(17) 0.0337(8) Uani 1 1 d . .
O9 O 0.0777(4) 0.6416(5) 0.4681(2) 0.0493(11) Uani 1 1 d . .
O10 O 0.9361(4) 0.9302(4) 0.55975(19) 0.0417(10) Uani 1 1 d . .
N1 N 0.4008(4) 0.2727(5) 0.6381(2) 0.0293(9) Uani 1 1 d . .
N2 N 0.8624(4) 0.7731(4) 0.63727(19) 0.0246(8) Uani 1 1 d . .
N3 N 0.1378(4) 0.7313(4) 0.36793(18) 0.0238(8) Uani 1 1 d . .
N4 N 0.6248(4) 1.2863(4) 0.3732(2) 0.0286(9) Uani 1 1 d . .
C1 C 0.2638(4) 0.3895(5) 0.5547(2) 0.0272(10) Uani 1 1 d . .
C2 C 0.2795(5) 0.2706(5) 0.5963(2) 0.0321(11) Uani 1 1 d . .
C3 C 0.4296(8) 0.1515(6) 0.6751(3) 0.0477(16) Uani 1 1 d . .
C4 C 0.6487(4) 0.7537(4) 0.57657(18) 0.0191(8) Uani 1 1 d . .
C5 C 0.7622(4) 0.6816(5) 0.6098(2) 0.0257(9) Uani 1 1 d . .
C6 C 0.9766(5) 0.7009(7) 0.6643(3) 0.0388(12) Uani 1 1 d . .
C7 C 0.3533(4) 0.7497(4) 0.42344(19) 0.0212(8) Uani 1 1 d . .
C8 C 0.2403(4) 0.8232(5) 0.3904(2) 0.0253(9) Uani 1 1 d . .
C9 C 0.0253(5) 0.8006(6) 0.3353(3) 0.0339(11) Uani 1 1 d . .
C10 C 0.7359(4) 1.0972(5) 0.43381(19) 0.0234(9) Uani 1 1 d . .
C11 C 0.7434(5) 1.2178(5) 0.3949(2) 0.0289(10) Uani 1 1 d . .
C12 C 0.5377(5) 1.2169(6) 0.3251(3) 0.0348(11) Uani 1 1 d . .
H1 H 0.283(5) 0.194(6) 0.577(3) 0.034(15) Uiso 1 1 d . .
H2 H 0.222(4) 0.270(5) 0.622(2) 0.019(12) Uiso 1 1 d . .
H3 H 0.450(7) 0.280(8) 0.616(3) 0.06(2) Uiso 1 1 d . .
H4 H 0.412(6) 0.334(7) 0.659(3) 0.05(2) Uiso 1 1 d . .
H5 H 0.419(6) 0.076(7) 0.645(3) 0.048(18) Uiso 1 1 d . .
H6 H 0.373(5) 0.150(6) 0.698(3) 0.035(16) Uiso 1 1 d . .
H7 H 0.507(9) 0.167(10) 0.699(5) 0.10(3) Uiso 1 1 d . .
H8 H 0.791(5) 0.619(6) 0.583(3) 0.039(16) Uiso 1 1 d . .
H9 H 0.747(4) 0.636(5) 0.637(2) 0.016(12) Uiso 1 1 d . .
H10 H 0.874(5) 0.825(6) 0.609(3) 0.028(14) Uiso 1 1 d . .
H11 H 0.845(6) 0.811(7) 0.663(3) 0.045(19) Uiso 1 1 d . .
H12 H 1.000(7) 0.659(7) 0.639(3) 0.05(2) Uiso 1 1 d . .
H13 H 0.952(5) 0.632(6) 0.690(3) 0.036(15) Uiso 1 1 d . .
H14 H 1.041(7) 0.756(8) 0.683(3) 0.06(2) Uiso 1 1 d . .
H15 H 0.212(6) 0.883(6) 0.416(3) 0.041(17) Uiso 1 1 d . .
H16 H 0.261(6) 0.865(7) 0.362(3) 0.050(19) Uiso 1 1 d . .
H17 H 0.120(4) 0.706(5) 0.398(2) 0.015(12) Uiso 1 1 d . .
H18 H 0.156(5) 0.678(6) 0.345(3) 0.031(15) Uiso 1 1 d . .
H19 H 0.007(5) 0.864(6) 0.363(3) 0.036(15) Uiso 1 1 d . .
H20 H 0.042(6) 0.847(7) 0.306(3) 0.044(18) Uiso 1 1 d . .
H21 H -0.036(6) 0.742(7) 0.319(3) 0.052(19) Uiso 1 1 d . .
H22 H 0.795(6) 1.281(7) 0.418(3) 0.045(17) Uiso 1 1 d . .
H23 H 0.766(5) 1.186(6) 0.361(3) 0.039(16) Uiso 1 1 d . .
H24 H 0.601(6) 1.298(7) 0.403(3) 0.045(19) Uiso 1 1 d . .
H25 H 0.638(6) 1.365(8) 0.359(3) 0.05(2) Uiso 1 1 d . .
H26 H 0.503(5) 1.139(6) 0.339(2) 0.029(14) Uiso 1 1 d . .
H27 H 0.568(6) 1.198(7) 0.297(3) 0.046(18) Uiso 1 1 d . .
H28 H 0.477(6) 1.267(7) 0.306(3) 0.049(18) Uiso 1 1 d . .
H29 H 0.000(8) 0.620(8) 0.464(4) 0.06(2) Uiso 1 1 d . .
H30 H 0.091(6) 0.560(7) 0.487(3) 0.045(18) Uiso 1 1 d . .
H31 H 1.010(6) 0.929(5) 0.552(3) 0.028(14) Uiso 1 1 d . .
H32 H 0.895(7) 0.948(7) 0.525(3) 0.05(2) Uiso 1 1 d . .

loop_
_atom_site_aniso_label
_atom_site_aniso_U_11
_atom_site_aniso_U_22
_atom_site_aniso_U_33
_atom_site_aniso_U_23
_atom_site_aniso_U_13
_atom_site_aniso_U_12
I1 0.0406(2) 0.02903(18) 0.0360(2) 0.00001(13) 0.01987(15) 0.00192(13)
I2 0.0522(2) 0.0353(2) 0.03094(19) -0.00415(13) 0.02014(16) -0.00417(15)
Ca1 0.0172(5) 0.0173(5) 0.0198(6) -0.0003(4) 0.0062(4) -0.0027(4)
Ca2 0.0150(5) 0.0200(6) 0.0193(6) 0.0019(4) 0.0055(4) -0.0010(4)
O1 0.0278(17) 0.0255(16) 0.0323(18) 0.0063(14) 0.0130(14) -0.0002(14)
O2 0.0219(15) 0.0233(15) 0.0257(16) -0.0027(12) 0.0056(13) -0.0026(12)
O3 0.0299(17) 0.0232(16) 0.0278(17) 0.0030(13) -0.0012(14) 0.0015(13)
O4 0.0264(17) 0.0362(19) 0.0316(18) 0.0097(14) 0.0156(14) 0.0022(14)
O5 0.0277(17) 0.0203(15) 0.0317(18) 0.0043(13) 0.0016(14) -0.0005(13)
O6 0.0236(16) 0.0287(16) 0.0236(15) -0.0012(13) 0.0092(13) 0.0001(13)
O7 0.0287(19) 0.053(2) 0.052(2) 0.016(2) 0.0087(18) -0.0013(17)
O8 0.0228(17) 0.043(2) 0.036(2) 0.0108(16) 0.0075(15) 0.0024(15)
O9 0.037(2) 0.056(3) 0.060(3) 0.027(2) 0.021(2) 0.0029(19)
O10 0.0246(19) 0.066(3) 0.036(2) 0.019(2) 0.0087(17) -0.0020(18)
N1 0.036(2) 0.027(2) 0.029(2) 0.0027(18) 0.017(2) -0.0001(18)
N2 0.023(2) 0.031(2) 0.0212(19) 0.0026(17) 0.0075(17) -0.0006(16)
N3 0.024(2) 0.028(2) 0.0193(19) -0.0014(16) 0.0060(17) -0.0012(16)
N4 0.034(2) 0.026(2) 0.029(2) -0.0001(17) 0.0151(19) -0.0003(17)
C1 0.028(2) 0.027(2) 0.031(2) 0.0046(19) 0.015(2) 0.0012(19)
C2 0.042(3) 0.027(2) 0.030(2) 0.003(2) 0.014(2) -0.006(2)
C3 0.085(5) 0.028(3) 0.028(3) 0.005(2) 0.010(3) 0.001(3)
C4 0.023(2) 0.0191(19) 0.0158(18) -0.0011(15) 0.0049(17) 0.0009(16)
C5 0.024(2) 0.025(2) 0.026(2) 0.0044(19) 0.0015(19) -0.0003(18)
C6 0.024(3) 0.049(3) 0.042(3) 0.002(3) 0.005(2) 0.006(2)
C7 0.023(2) 0.020(2) 0.020(2) -0.0031(16) 0.0052(17) 0.0017(16)
C8 0.024(2) 0.023(2) 0.027(2) 0.0041(19) 0.0028(19) -0.0007(18)
C9 0.027(3) 0.042(3) 0.030(3) -0.002(2) 0.001(2) -0.001(2)
C10 0.020(2) 0.032(2) 0.018(2) -0.0004(17) 0.0049(17) -0.0033(17)
C11 0.029(3) 0.029(2) 0.032(2) 0.000(2) 0.012(2) -0.007(2)
C12 0.035(3) 0.038(3) 0.029(3) 0.001(2) 0.003(2) 0.003(2)

loop_
_atom_type_symbol
_atom_type_description
_atom_type_scat_dispersion_real
_atom_type_scat_dispersion_imag
_atom_type_scat_source
Ca Ca 0.2262 0.3064 'International Tables Vol C Tables 4.2.6.8 and 6.1.1.4'
I I -0.4742 1.8119 'International Tables Vol C Tables 4.2.6.8 and 6.1.1.4'
C C 0.0033 0.0016 'International Tables Vol C Tables 4.2.6.8 and 6.1.1.4'
N N 0.0061 0.0033 'International Tables Vol C Tables 4.2.6.8 and 6.1.1.4'
O O 0.0106 0.0060 'International Tables Vol C Tables 4.2.6.8 and 6.1.1.4'
H H 0.0000 0.0000 'International Tables Vol C Tables 4.2.6.8 and 6.1.1.4'

loop_
_geom_angle_atom_site_label_1
_geom_angle_atom_site_label_2
_geom_angle_atom_site_label_3
_geom_angle
_geom_angle_site_symmetry_1
_geom_angle_site_symmetry_3
O2 Ca1 O2 180.0 3_666 .
O2 Ca1 O1 94.27(12) 3_666 .
O2 Ca1 O1 85.73(12) . .
O2 Ca1 O1 85.73(12) 3_666 3_666
O2 Ca1 O1 94.27(12) . 3_666
O1 Ca1 O1 180.0 . 3_666
O2 Ca1 O3 89.78(11) 3_666 3_666
O2 Ca1 O3 90.21(11) . 3_666
O1 Ca1 O3 93.37(12) . 3_666
O1 Ca1 O3 86.63(12) 3_666 3_666
O2 Ca1 O3 90.21(11) 3_666 .
O2 Ca1 O3 89.79(11) . .
O1 Ca1 O3 86.63(12) . .
O1 Ca1 O3 93.37(12) 3_666 .
O3 Ca1 O3 180.00(13) 3_666 .
O4 Ca2 O4 180.0 . 3_676
O4 Ca2 O6 88.08(12) . 3_676
O4 Ca2 O6 91.92(12) 3_676 3_676
O4 Ca2 O6 91.92(12) . .
O4 Ca2 O6 88.08(12) 3_676 .
O6 Ca2 O6 180.0 3_676 .
O4 Ca2 O5 88.66(12) . 3_676
O4 Ca2 O5 91.34(12) 3_676 3_676
O6 Ca2 O5 91.31(11) 3_676 3_676
O6 Ca2 O5 88.69(11) . 3_676
O4 Ca2 O5 91.34(12) . .
O4 Ca2 O5 88.66(12) 3_676 .
O6 Ca2 O5 88.69(11) 3_676 .
O6 Ca2 O5 91.31(11) . .
O5 Ca2 O5 180.00(13) 3_676 .
C1 O1 Ca1 140.8(3) . .
C4 O2 Ca1 136.3(3) . .
C7 O3 Ca1 126.7(3) . .
C10 O4 Ca2 161.5(3) . .
C4 O5 Ca2 124.9(3) . .
C7 O6 Ca2 129.5(3) . .
H29 O9 H30 83(6) . .
H31 O10 H32 99(6) . .
C2 N1 C3 114.1(5) . .
C2 N1 H3 104(5) . .
C3 N1 H3 110(5) . .
C2 N1 H4 114(5) . .
C3 N1 H4 109(5) . .
H3 N1 H4 105(7) . .
C5 N2 C6 112.1(4) . .
C5 N2 H10 107(4) . .
C6 N2 H10 110(4) . .
C5 N2 H11 109(5) . .
C6 N2 H11 106(5) . .
H10 N2 H11 113(7) . .
C8 N3 C9 112.8(4) . .
C8 N3 H17 103(3) . .
C9 N3 H17 103(3) . .
C8 N3 H18 110(4) . .
C9 N3 H18 107(4) . .
H17 N3 H18 120(6) . .
C12 N4 C11 114.9(4) . .
C12 N4 H24 115(5) . .
C11 N4 H24 104(5) . .
C12 N4 H25 106(5) . .
C11 N4 H25 109(5) . .
H24 N4 H25 108(7) . .
O7 C1 O1 126.1(5) . .
O7 C1 C2 116.4(4) . .
O1 C1 C2 117.4(4) . .
N1 C2 C1 110.7(4) . .
N1 C2 H1 101(4) . .
C1 C2 H1 111(4) . .
N1 C2 H2 105(3) . .
C1 C2 H2 113(3) . .
H1 C2 H2 115(5) . .
N1 C3 H5 104(4) . .
N1 C3 H6 105(4) . .
H5 C3 H6 113(6) . .
N1 C3 H7 105(6) . .
H5 C3 H7 118(7) . .
H6 C3 H7 111(7) . .
O5 C4 O2 126.5(4) . .
O5 C4 C5 118.9(4) . .
O2 C4 C5 114.6(4) . .
N2 C5 C4 112.9(4) . .
N2 C5 H8 110(4) . .
C4 C5 H8 111(3) . .
N2 C5 H9 107(3) . .
C4 C5 H9 111(3) . .
H8 C5 H9 106(5) . .
N2 C6 H12 111(5) . .
N2 C6 H13 105(3) . .
H12 C6 H13 104(6) . .
N2 C6 H14 114(5) . .
H12 C6 H14 106(6) . .
H13 C6 H14 116(5) . .
O3 C7 O6 125.5(4) . .
O3 C7 C8 119.7(4) . .
O6 C7 C8 114.8(4) . .
N3 C8 C7 111.6(4) . .
N3 C8 H15 105(4) . .
C7 C8 H15 112(4) . .
N3 C8 H16 112(4) . .
C7 C8 H16 106(4) . .
H15 C8 H16 111(6) . .
N3 C9 H19 106(4) . .
N3 C9 H20 109(4) . .
H19 C9 H20 106(6) . .
N3 C9 H21 112(4) . .
H19 C9 H21 115(5) . .
H20 C9 H21 108(6) . .
O4 C10 O8 126.7(4) . .
O4 C10 C11 117.8(4) . .
O8 C10 C11 115.6(4) . .
N4 C11 C10 113.4(4) . .
N4 C11 H22 105(4) . .
C10 C11 H22 109(4) . .
N4 C11 H23 106(4) . .
C10 C11 H23 107(4) . .
H22 C11 H23 117(5) . .
N4 C12 H26 113(3) . .
N4 C12 H27 112(5) . .
H26 C12 H27 111(6) . .
N4 C12 H28 114(4) . .
H26 C12 H28 108(5) . .
H27 C12 H28 99(6) . .

loop_
_geom_bond_atom_site_label_1
_geom_bond_atom_site_label_2
_geom_bond_distance
_geom_bond_site_symmetry_2
Ca1 O2 2.292(3) 3_666
Ca1 O2 2.292(3) .
Ca1 O1 2.323(3) .
Ca1 O1 2.323(3) 3_666
Ca1 O3 2.392(3) 3_666
Ca1 O3 2.392(3) .
Ca2 O4 2.304(3) .
Ca2 O4 2.304(3) 3_676
Ca2 O6 2.328(3) 3_676
Ca2 O6 2.328(3) .
Ca2 O5 2.399(3) 3_676
Ca2 O5 2.399(3) .
O1 C1 1.263(6) .
O2 C4 1.264(5) .
O3 C7 1.237(5) .
O4 C10 1.246(5) .
O5 C4 1.236(5) .
O6 C7 1.275(5) .
O7 C1 1.248(6) .
O8 C10 1.248(6) .
O9 H29 0.89(8) .
O9 H30 0.92(7) .
O10 H31 0.89(6) .
O10 H32 0.84(8) .
N1 C2 1.476(7) .
N1 C3 1.480(7) .
N1 H3 0.84(8) .
N1 H4 0.77(7) .
N2 C5 1.479(6) .
N2 C6 1.482(7) .
N2 H10 0.87(6) .
N2 H11 0.76(7) .
N3 C8 1.475(6) .
N3 C9 1.487(7) .
N3 H17 0.82(5) .
N3 H18 0.81(6) .
N4 C12 1.471(7) .
N4 C11 1.483(7) .
N4 H24 0.81(7) .
N4 H25 0.89(8) .
C1 C2 1.517(7) .
C2 H1 0.90(6) .
C2 H2 0.97(5) .
C3 H5 1.02(7) .
C3 H6 0.92(7) .
C3 H7 0.93(9) .
C4 C5 1.512(6) .
C5 H8 0.99(6) .
C5 H9 0.83(5) .
C6 H12 0.81(8) .
C6 H13 0.99(6) .
C6 H14 0.93(8) .
C7 C8 1.514(6) .
C8 H15 0.95(7) .
C8 H16 0.87(7) .
C9 H19 0.95(6) .
C9 H20 0.88(7) .
C9 H21 0.92(7) .
C10 C11 1.524(7) .
C11 H22 0.93(7) .
C11 H23 0.94(6) .
C12 H26 0.97(6) .
C12 H27 0.83(7) .
C12 H28 0.88(7) .

loop_
_geom_hbond_atom_site_label_D
_geom_hbond_atom_site_label_H
_geom_hbond_atom_site_label_A
_geom_hbond_distance_DH
_geom_hbond_distance_HA
_geom_hbond_distance_DA
_geom_hbond_angle_DHA
_geom_hbond_site_symmetry_A
N1 H4 I1 0.77(7) 2.89(8) 3.487(5) 137(6) .
N2 H11 I2 0.76(7) 2.80(7) 3.561(4) 174(7) .
N3 H18 I2 0.81(6) 2.85(6) 3.612(4) 157(5) 4_575
N4 H25 I1 0.89(8) 2.79(8) 3.577(5) 148(6) 3_676
